data_4124914
loop_
_publ_author_name
'Castilla, Ana M.'
'Ronson, Tanya K.'
'Nitschke, Jonathan R.'

_publ_section_title
;
 Sequence-Dependent Guest Release Triggered by Orthogonal Chemical
 Signals.
;
_journal_issue 7
_journal_name_full 'Journal of the American Chemical Society'
_journal_page_first 2342
_journal_page_last 2351
_journal_paper_doi 10.1021/jacs.5b13016
_journal_volume 138
_journal_year 2016
_chemical_formula_moiety 'C120 H108 N28 Zn4, 8(C2 F6 N O4 S2)'
_chemical_formula_sum 'C136 H108 F48 N36 O32 S16 Zn4'
_chemical_formula_weight 4445.02
_chemical_name_systematic
;
 ?
;
_space_group_crystal_system monoclinic
_space_group_IT_number 15
_space_group_name_Hall '-C 2yc'
_space_group_name_H-M_alt 'C 1 2/c 1'
_symmetry_space_group_name_Hall '-C 2yc'
_symmetry_space_group_name_H-M 'C 1 2/c 1'
_atom_sites_solution_hydrogens geom
_audit_creation_method SHELXL-2013
_cell_angle_alpha 90
_cell_angle_beta 117.268(2)
_cell_angle_gamma 90
_cell_formula_units_Z 4
_cell_length_a 32.4651(17)
_cell_length_b 31.6257(14)
_cell_length_c 23.6124(11)
_cell_measurement_reflns_used 9879
_cell_measurement_temperature 180(2)
_cell_measurement_theta_max 89.189
_cell_measurement_theta_min 4.806
_cell_volume 21549.5(18)
_computing_cell_refinement 'Bruker SAINT'
_computing_data_collection 'Bruker APEX2'
_computing_data_reduction 'Bruker SAINT'
_computing_structure_refinement 'SHELXL-2013 (Sheldrick, 2013)'
_computing_structure_solution 'SUPERFLIP (Palatinus & Chapuis, 2007)'
_diffrn_ambient_temperature 180(2)
_diffrn_measured_fraction_theta_full 0.998
_diffrn_measured_fraction_theta_max 0.998
_diffrn_measurement_device_type 'Bruker APEX-II CCD'
_diffrn_measurement_method '\f and \w scans'
_diffrn_radiation_monochromator graphite
_diffrn_radiation_source 'sealed tube'
_diffrn_radiation_type CuK\a
_diffrn_radiation_wavelength 1.54178
_diffrn_reflns_av_R_equivalents 0.0421
_diffrn_reflns_av_unetI/netI 0.0413
_diffrn_reflns_laue_measured_fraction_full 0.998
_diffrn_reflns_laue_measured_fraction_max 0.998
_diffrn_reflns_limit_h_max 28
_diffrn_reflns_limit_h_min -29
_diffrn_reflns_limit_k_max 28
_diffrn_reflns_limit_k_min -28
_diffrn_reflns_limit_l_max 20
_diffrn_reflns_limit_l_min -21
_diffrn_reflns_number 29903
_diffrn_reflns_point_group_measured_fraction_full 0.998
_diffrn_reflns_point_group_measured_fraction_max 0.998
_diffrn_reflns_theta_full 44.491
_diffrn_reflns_theta_max 44.491
_diffrn_reflns_theta_min 3.912
_diffrn_standards_number 0
_exptl_absorpt_coefficient_mu 2.911
_exptl_absorpt_correction_T_max 0.610
_exptl_absorpt_correction_T_min 0.570
_exptl_absorpt_correction_type multi-scan
_exptl_absorpt_process_details SADABS
_exptl_crystal_colour 'pale yellow'
_exptl_crystal_density_diffrn 1.370
_exptl_crystal_description block
_exptl_crystal_F_000 8960
_exptl_crystal_size_max 0.210
_exptl_crystal_size_mid 0.190
_exptl_crystal_size_min 0.170
_refine_diff_density_max 0.540
_refine_diff_density_min -0.418
_refine_diff_density_rms 0.084
_refine_ls_extinction_method none
_refine_ls_goodness_of_fit_ref 1.022
_refine_ls_hydrogen_treatment constr
_refine_ls_matrix_type full
_refine_ls_number_parameters 796
_refine_ls_number_reflns 8472
_refine_ls_number_restraints 1176
_refine_ls_restrained_S_all 0.990
_refine_ls_R_factor_all 0.1398
_refine_ls_R_factor_gt 0.1185
_refine_ls_shift/su_max 0.000
_refine_ls_shift/su_mean 0.000
_refine_ls_structure_factor_coef Fsqd
_refine_ls_weighting_details
;
 w=1/[\s^2^(Fo^2^)+(0.2000P)^2^+150.0000P]
 where P=(Fo^2^+2Fc^2^)/3
;
_refine_ls_weighting_scheme calc
_refine_ls_wR_factor_gt 0.3286
_refine_ls_wR_factor_ref 0.3474
_reflns_Friedel_coverage 0.000
_reflns_number_gt 5890
_reflns_number_total 8472
_reflns_threshold_expression 'I > 2\s(I)'
_cod_data_source_file ja5b13016_si_004.cif
_cod_data_source_block jn1403_sq_d
_cod_depositor_comments 'Adding full bibliography for 4124912--4124914.cif.'
_cod_database_code 4124914
_shelx_space_group_comment
;
The symmetry employed for this shelxl refinement is uniquely defined
by the following loop, which should always be used as a source of
symmetry information in preference to the above space-group names.
They are only intended as comments.
;
_shelx_estimated_absorpt_t_min 0.580
_shelx_estimated_absorpt_t_max 0.637
_shelxl_version_number 2013-2

loop_
_space_group_symop_operation_xyz
'x, y, z'
'-x, y, -z+1/2'
'x+1/2, y+1/2, z'
'-x+1/2, y+1/2, -z+1/2'
'-x, -y, -z'
'x, -y, z-1/2'
'-x+1/2, -y+1/2, -z'
'x+1/2, -y+1/2, z-1/2'

loop_
_atom_site_label
_atom_site_type_symbol
_atom_site_fract_x
_atom_site_fract_y
_atom_site_fract_z
_atom_site_U_iso_or_equiv
_atom_site_adp_type
_atom_site_occupancy
_atom_site_site_symmetry_order
_atom_site_calc_flag
_atom_site_refinement_flags_posn
_atom_site_refinement_flags_adp
Zn1 Zn 0.30563(5) 0.46421(5) 0.55340(7) 0.1017(7) Uani 1 1 d . .
Zn2 Zn 0.56076(6) 0.20044(5) 0.55083(7) 0.1087(7) Uani 1 1 d . .
N1 N 0.2944(4) 0.4698(4) 0.4578(5) 0.110(3) Uani 1 1 d . U
N2 N 0.3233(3) 0.4002(2) 0.5314(5) 0.103(3) Uani 1 1 d D U
N3 N 0.5093(3) 0.1862(3) 0.5868(4) 0.103(3) Uani 1 1 d D U
N4 N 0.5726(4) 0.1368(3) 0.5788(5) 0.105(3) Uani 1 1 d . U
N5 N 0.3925(3) 0.2267(2) 0.8498(3) 0.089(2) Uani 1 1 d D U
N6 N 0.6198(4) 0.2212(3) 0.5457(6) 0.113(3) Uani 1 1 d . U
N7 N 0.2286(3) 0.5162(3) 0.4733(6) 0.115(3) Uani 1 1 d . U
N8 N 0.5823(6) 0.1490(4) 0.4677(6) 0.133(4) Uani 1 1 d . U
N9 N 0.3123(4) 0.5276(3) 0.5823(4) 0.088(3) Uani 1 1 d . U
N10 N 0.3829(2) 0.4786(3) 0.5932(3) 0.075(2) Uani 1 1 d D U
N11 N 0.5289(3) 0.2667(2) 0.5290(4) 0.095(3) Uani 1 1 d D U
N12 N 0.5095(4) 0.1988(4) 0.4544(5) 0.120(3) Uani 1 1 d . U
N13 N 0.6769(3) 0.4377(2) 0.8493(3) 0.088(2) Uani 1 1 d D U
N14 N 0.2405(3) 0.4430(3) 0.5483(6) 0.109(3) Uani 1 1 d . U
C1 C 0.2252(5) 0.5119(4) 0.4122(8) 0.133(5) Uani 1 1 d . U
H1A H 0.2105 0.5375 0.3867 0.159 Uiso 1 1 calc R U
H1B H 0.2053 0.4873 0.3905 0.159 Uiso 1 1 calc R U
C2 C 0.2733(5) 0.5057(4) 0.4164(6) 0.127(5) Uani 1 1 d . U
H2A H 0.2706 0.5003 0.3736 0.152 Uiso 1 1 calc R U
H2B H 0.2924 0.5314 0.4341 0.152 Uiso 1 1 calc R U
C3 C 0.3034(4) 0.4391(5) 0.4353(6) 0.106(4) Uani 1 1 d . U
H3 H 0.2988 0.4401 0.3926 0.127 Uiso 1 1 calc R U
C4 C 0.3220(4) 0.3987(3) 0.4736(4) 0.100(3) Uani 1 1 d D U
C5 C 0.3364(5) 0.3642(4) 0.4515(4) 0.119(4) Uani 1 1 d D U
H5 H 0.3349 0.3644 0.4104 0.143 Uiso 1 1 calc R U
C6 C 0.3529(4) 0.3295(3) 0.4905(5) 0.109(4) Uani 1 1 d D U
H6 H 0.3619 0.3049 0.4759 0.131 Uiso 1 1 calc R U
C7 C 0.3563(3) 0.3307(3) 0.5510(4) 0.082(3) Uani 1 1 d D U
C8 C 0.3413(3) 0.3666(3) 0.5700(3) 0.085(3) Uani 1 1 d D U
H8 H 0.3439 0.3675 0.6117 0.101 Uiso 1 1 calc R U
C9 C 0.3752(2) 0.2935(2) 0.5970(3) 0.080(3) Uani 1 1 d G U
C10 C 0.4033(3) 0.2636(3) 0.5886(3) 0.083(3) Uani 1 1 d G U
H10 H 0.4108 0.2663 0.5544 0.100 Uiso 1 1 calc R U
C11 C 0.4203(2) 0.2296(2) 0.6304(4) 0.080(3) Uani 1 1 d G U
C12 C 0.4093(2) 0.22561(19) 0.6805(3) 0.077(3) Uani 1 1 d G U
H12 H 0.4209 0.2024 0.7090 0.092 Uiso 1 1 calc R U
C13 C 0.3812(3) 0.2556(3) 0.6888(3) 0.078(3) Uani 1 1 d G U
C14 C 0.3641(2) 0.2895(2) 0.6470(4) 0.089(3) Uani 1 1 d G U
H14 H 0.3449 0.3100 0.6527 0.107 Uiso 1 1 calc R U
C15 C 0.4794(4) 0.2118(2) 0.5948(4) 0.088(3) Uani 1 1 d D U
H15 H 0.4770 0.2403 0.5806 0.106 Uiso 1 1 calc R U
C16 C 0.4520(3) 0.1994(3) 0.6224(5) 0.086(3) Uani 1 1 d D U
C17 C 0.4551(4) 0.1580(3) 0.6420(6) 0.117(4) Uani 1 1 d D U
H17 H 0.4369 0.1483 0.6615 0.140 Uiso 1 1 calc R U
C18 C 0.4848(4) 0.1307(2) 0.6332(6) 0.126(4) Uani 1 1 d D U
H18 H 0.4863 0.1017 0.6449 0.151 Uiso 1 1 calc R U
C19 C 0.5125(4) 0.1459(3) 0.6070(5) 0.111(4) Uani 1 1 d D U
C20 C 0.5467(6) 0.1202(4) 0.5970(6) 0.119(4) Uani 1 1 d . U
H20 H 0.5485 0.0906 0.6047 0.143 Uiso 1 1 calc R U
C21 C 0.6060(5) 0.1086(4) 0.5707(7) 0.125(4) Uani 1 1 d . U
H21A H 0.6060 0.0804 0.5889 0.150 Uiso 1 1 calc R U
H21B H 0.6377 0.1205 0.5934 0.150 Uiso 1 1 calc R U
C22 C 0.5918(6) 0.1047(4) 0.5001(8) 0.145(5) Uani 1 1 d . U
H22A H 0.5636 0.0871 0.4794 0.174 Uiso 1 1 calc R U
H22B H 0.6168 0.0904 0.4943 0.174 Uiso 1 1 calc R U
C23 C 0.3997(3) 0.2306(3) 0.7981(4) 0.087(3) Uani 1 1 d D U
H23 H 0.4268 0.2184 0.7994 0.104 Uiso 1 1 calc R U
C24 C 0.3696(3) 0.2516(3) 0.7434(4) 0.084(3) Uani 1 1 d D U
C25 C 0.3302(3) 0.2690(3) 0.7416(4) 0.104(4) Uani 1 1 d D U
H25 H 0.3086 0.2833 0.7044 0.125 Uiso 1 1 calc R U
C26 C 0.3222(3) 0.2657(4) 0.7940(5) 0.107(4) Uani 1 1 d D U
H26 H 0.2951 0.2776 0.7934 0.129 Uiso 1 1 calc R U
C27 C 0.3544(4) 0.2445(3) 0.8478(4) 0.095(3) Uani 1 1 d D U
C28 C 0.2419(5) 0.5581(4) 0.5025(7) 0.126(4) Uani 1 1 d . U
H28A H 0.2136 0.5742 0.4948 0.151 Uiso 1 1 calc R U
H28B H 0.2582 0.5737 0.4824 0.151 Uiso 1 1 calc R U
C29 C 0.2747(4) 0.5547(4) 0.5773(7) 0.119(4) Uani 1 1 d . U
H29A H 0.2864 0.5829 0.5960 0.143 Uiso 1 1 calc R U
H29B H 0.2581 0.5419 0.5993 0.143 Uiso 1 1 calc R U
C30 C 0.3527(5) 0.5425(4) 0.6075(6) 0.098(3) Uani 1 1 d . U
H30 H 0.3570 0.5710 0.6219 0.117 Uiso 1 1 calc R U
C31 C 0.3937(3) 0.5182(3) 0.6157(5) 0.084(3) Uani 1 1 d D U
C32 C 0.4385(3) 0.5336(2) 0.6453(5) 0.088(3) Uani 1 1 d D U
H32 H 0.4448 0.5614 0.6624 0.106 Uiso 1 1 calc R U
C33 C 0.4736(2) 0.5077(3) 0.6493(4) 0.083(3) Uani 1 1 d D U
H33 H 0.5046 0.5179 0.6673 0.099 Uiso 1 1 calc R U
C34 C 0.4637(3) 0.4666(2) 0.6269(4) 0.067(3) Uani 1 1 d D U
C35 C 0.4179(3) 0.4534(2) 0.5982(4) 0.075(3) Uani 1 1 d D U
H35 H 0.4109 0.4256 0.5814 0.090 Uiso 1 1 calc R U
C36 C 0.5010(2) 0.4358(2) 0.6316(4) 0.077(3) Uani 1 1 d G U
C37 C 0.5457(3) 0.44002(18) 0.6809(3) 0.075(3) Uani 1 1 d G U
H37 H 0.5530 0.4628 0.7102 0.090 Uiso 1 1 calc R U
C38 C 0.5797(2) 0.4109(2) 0.6876(3) 0.077(3) Uani 1 1 d G U
C39 C 0.5689(3) 0.3775(2) 0.6448(4) 0.081(3) Uani 1 1 d G U
H39 H 0.5921 0.3576 0.6493 0.097 Uiso 1 1 calc R U
C40 C 0.5242(3) 0.37327(19) 0.5954(3) 0.086(3) Uani 1 1 d G U
C41 C 0.4903(2) 0.4024(2) 0.5888(3) 0.078(3) Uani 1 1 d G U
H41 H 0.4597 0.3995 0.5551 0.094 Uiso 1 1 calc R U
C42 C 0.5355(3) 0.3002(3) 0.5673(3) 0.091(3) Uani 1 1 d D U
H42 H 0.5586 0.2982 0.6104 0.109 Uiso 1 1 calc R U
C43 C 0.5107(3) 0.3374(2) 0.5475(4) 0.084(3) Uani 1 1 d D U
C44 C 0.4765(4) 0.3399(2) 0.4856(4) 0.112(4) Uani 1 1 d D U
H44 H 0.4597 0.3654 0.4698 0.134 Uiso 1 1 calc R U
C45 C 0.4666(4) 0.3048(3) 0.4463(3) 0.113(4) Uani 1 1 d D U
H45 H 0.4410 0.3049 0.4049 0.136 Uiso 1 1 calc R U
C46 C 0.4949(4) 0.2695(3) 0.4688(4) 0.097(3) Uani 1 1 d D U
C47 C 0.4851(6) 0.2313(5) 0.4310(6) 0.125(5) Uani 1 1 d . U
H47 H 0.4605 0.2308 0.3888 0.150 Uiso 1 1 calc R U
C48 C 0.5050(6) 0.1609(4) 0.4153(7) 0.139(5) Uani 1 1 d . U
H48A H 0.4969 0.1365 0.4346 0.167 Uiso 1 1 calc R U
H48B H 0.4788 0.1654 0.3724 0.167 Uiso 1 1 calc R U
C49 C 0.5446(6) 0.1502(5) 0.4081(7) 0.134(5) Uani 1 1 d . U
H49A H 0.5402 0.1222 0.3872 0.161 Uiso 1 1 calc R U
H49B H 0.5497 0.1715 0.3812 0.161 Uiso 1 1 calc R U
C50 C 0.6351(3) 0.4342(3) 0.7982(4) 0.072(3) Uani 1 1 d D U
H50 H 0.6092 0.4461 0.8008 0.086 Uiso 1 1 calc R U
C51 C 0.6277(3) 0.4144(3) 0.7424(4) 0.083(3) Uani 1 1 d D U
C52 C 0.6654(3) 0.3970(3) 0.7389(4) 0.103(4) Uani 1 1 d D U
H52 H 0.6614 0.3821 0.7018 0.123 Uiso 1 1 calc R U
C53 C 0.7091(3) 0.4015(4) 0.7898(5) 0.115(4) Uani 1 1 d D U
H53 H 0.7357 0.3909 0.7873 0.138 Uiso 1 1 calc R U
C54 C 0.7136(3) 0.4218(4) 0.8445(4) 0.098(3) Uani 1 1 d D U
C55 C 0.6307(7) 0.1677(5) 0.4819(8) 0.155(5) Uani 1 1 d . U
H55A H 0.6553 0.1560 0.5221 0.187 Uiso 1 1 calc R U
H55B H 0.6384 0.1611 0.4468 0.187 Uiso 1 1 calc R U
C56 C 0.6268(6) 0.2147(4) 0.4876(7) 0.133(5) Uani 1 1 d . U
H56A H 0.6001 0.2260 0.4492 0.160 Uiso 1 1 calc R U
H56B H 0.6553 0.2291 0.4927 0.160 Uiso 1 1 calc R U
C57 C 0.6492(6) 0.2397(4) 0.5938(8) 0.131(5) Uani 1 1 d . U
H57 H 0.6755 0.2514 0.5919 0.157 Uiso 1 1 calc R U
C58 C 0.1894(5) 0.4971(5) 0.4798(7) 0.142(5) Uani 1 1 d . U
H58A H 0.1601 0.5017 0.4404 0.170 Uiso 1 1 calc R U
H58B H 0.1865 0.5102 0.5158 0.170 Uiso 1 1 calc R U
C59 C 0.1991(4) 0.4501(4) 0.4916(7) 0.124(4) Uani 1 1 d . U
H59A H 0.1730 0.4363 0.4949 0.149 Uiso 1 1 calc R U
H59B H 0.2019 0.4373 0.4552 0.149 Uiso 1 1 calc R U
C60 C 0.2434(5) 0.4265(4) 0.5991(8) 0.122(4) Uani 1 1 d . U
H60 H 0.2158 0.4169 0.5996 0.146 Uiso 1 1 calc R U
S1 S 0.3854(4) 0.4469(2) 0.2896(4) 0.278(4) Uani 1 1 d D U
S2 S 0.4300(3) 0.4658(2) 0.4264(4) 0.240(3) Uani 1 1 d D U
N200 N 0.4262(6) 0.4670(5) 0.3564(5) 0.232(6) Uani 1 1 d D U
C1A C 0.4115(8) 0.3967(5) 0.2835(11) 0.300(8) Uani 1 1 d D U
C2A C 0.4047(7) 0.5152(5) 0.4357(10) 0.253(7) Uani 1 1 d D U
O1 O 0.3884(8) 0.4716(5) 0.2422(7) 0.302(9) Uani 1 1 d D U
O2 O 0.3466(7) 0.4337(9) 0.2985(14) 0.407(12) Uani 1 1 d D U
O3 O 0.4787(5) 0.4729(8) 0.4684(10) 0.346(10) Uani 1 1 d D U
O4 O 0.4093(5) 0.4365(4) 0.4503(6) 0.220(6) Uani 1 1 d D U
F1A F 0.4562(7) 0.3997(7) 0.2962(10) 0.366(8) Uani 1 1 d D U
F2A F 0.4093(8) 0.3707(5) 0.3261(9) 0.342(8) Uani 1 1 d D U
F3A F 0.3898(6) 0.3763(5) 0.2290(8) 0.308(7) Uani 1 1 d D U
F4A F 0.3671(6) 0.5244(6) 0.3804(8) 0.329(7) Uani 1 1 d D U
F5A F 0.4363(6) 0.5420(5) 0.4467(9) 0.305(6) Uani 1 1 d D U
F6A F 0.3935(7) 0.5155(6) 0.4811(8) 0.321(7) Uani 1 1 d D U

loop_
_atom_site_aniso_label
_atom_site_aniso_U_11
_atom_site_aniso_U_22
_atom_site_aniso_U_33
_atom_site_aniso_U_23
_atom_site_aniso_U_13
_atom_site_aniso_U_12
Zn1 0.0898(12) 0.0862(11) 0.1062(12) 0.0137(8) 0.0250(9) -0.0045(8)
Zn2 0.1523(16) 0.0775(11) 0.1042(13) -0.0096(8) 0.0655(11) -0.0036(9)
N1 0.100(7) 0.086(8) 0.102(8) 0.008(7) 0.011(6) -0.011(6)
N2 0.102(7) 0.089(7) 0.087(7) 0.018(6) 0.018(6) -0.026(5)
N3 0.151(9) 0.065(7) 0.061(5) -0.013(5) 0.023(5) -0.012(6)
N4 0.149(9) 0.062(6) 0.116(7) -0.019(5) 0.072(7) -0.023(6)
N5 0.119(8) 0.069(6) 0.092(7) 0.016(5) 0.061(6) 0.011(5)
N6 0.159(9) 0.067(6) 0.131(9) -0.014(6) 0.082(8) -0.026(6)
N7 0.082(7) 0.094(8) 0.136(9) 0.035(7) 0.022(7) 0.008(6)
N8 0.209(12) 0.105(8) 0.122(9) -0.024(7) 0.108(9) -0.021(8)
N9 0.083(7) 0.080(6) 0.106(7) 0.016(5) 0.048(6) -0.001(6)
N10 0.079(6) 0.068(6) 0.078(5) 0.012(5) 0.037(5) 0.008(5)
N11 0.128(8) 0.072(6) 0.087(7) -0.014(5) 0.052(6) -0.012(5)
N12 0.175(10) 0.091(8) 0.099(7) -0.012(7) 0.066(7) -0.014(7)
N13 0.068(6) 0.078(6) 0.102(7) -0.014(5) 0.027(6) -0.006(5)
N14 0.076(7) 0.095(7) 0.138(9) 0.005(7) 0.036(7) -0.020(5)
C1 0.129(12) 0.108(10) 0.122(11) 0.031(9) 0.024(10) 0.026(8)
C2 0.145(12) 0.085(9) 0.117(9) 0.045(8) 0.032(9) 0.005(8)
C3 0.115(9) 0.094(10) 0.074(8) 0.017(8) 0.015(7) -0.012(8)
C4 0.115(9) 0.093(9) 0.073(8) 0.022(7) 0.028(7) 0.002(7)
C5 0.151(11) 0.106(10) 0.076(8) 0.015(8) 0.030(8) 0.009(8)
C6 0.129(10) 0.086(9) 0.076(8) 0.003(7) 0.014(7) 0.010(7)
C7 0.072(7) 0.088(8) 0.068(8) 0.002(6) 0.017(6) -0.022(6)
C8 0.079(7) 0.068(7) 0.083(7) 0.018(7) 0.016(6) -0.011(6)
C9 0.074(7) 0.065(7) 0.081(8) 0.017(6) 0.019(6) 0.001(6)
C10 0.097(8) 0.070(7) 0.079(7) 0.008(6) 0.036(6) 0.000(6)
C11 0.113(8) 0.043(6) 0.077(7) -0.005(6) 0.039(6) -0.010(6)
C12 0.102(8) 0.052(7) 0.072(7) -0.001(5) 0.036(6) -0.011(6)
C13 0.087(7) 0.059(6) 0.085(7) 0.017(6) 0.036(6) -0.001(6)
C14 0.092(8) 0.080(8) 0.083(7) 0.004(7) 0.028(7) -0.008(6)
C15 0.129(9) 0.054(7) 0.069(7) -0.014(5) 0.035(7) -0.005(7)
C16 0.145(9) 0.046(7) 0.074(7) -0.005(5) 0.055(7) -0.019(6)
C17 0.178(12) 0.064(8) 0.148(10) -0.001(7) 0.110(9) 0.012(8)
C18 0.198(13) 0.059(8) 0.150(11) 0.002(7) 0.106(10) -0.002(9)
C19 0.169(12) 0.056(9) 0.101(8) -0.015(7) 0.058(8) 0.003(8)
C20 0.175(13) 0.061(8) 0.130(10) -0.013(7) 0.076(9) 0.007(9)
C21 0.161(11) 0.083(8) 0.153(12) -0.009(8) 0.090(10) 0.026(8)
C22 0.217(14) 0.090(9) 0.155(12) -0.016(9) 0.108(11) 0.015(9)
C23 0.112(8) 0.057(6) 0.087(8) 0.013(6) 0.041(8) 0.011(6)
C24 0.084(8) 0.060(6) 0.107(9) 0.019(6) 0.042(7) 0.003(6)
C25 0.105(9) 0.090(8) 0.127(10) 0.038(7) 0.062(8) 0.024(7)
C26 0.133(10) 0.093(8) 0.115(9) 0.032(7) 0.073(9) 0.039(7)
C27 0.137(10) 0.065(7) 0.115(10) 0.013(7) 0.084(9) 0.015(7)
C28 0.100(9) 0.097(10) 0.165(12) 0.029(9) 0.046(9) 0.012(8)
C29 0.083(8) 0.107(9) 0.155(11) 0.022(8) 0.044(8) 0.019(7)
C30 0.115(10) 0.074(8) 0.107(9) 0.022(6) 0.053(8) 0.006(8)
C31 0.104(9) 0.061(8) 0.085(7) 0.017(6) 0.043(7) 0.028(7)
C32 0.108(9) 0.052(7) 0.092(8) -0.001(5) 0.035(7) 0.002(7)
C33 0.082(7) 0.061(7) 0.096(7) 0.001(6) 0.032(6) -0.001(6)
C34 0.090(8) 0.041(6) 0.067(6) 0.007(5) 0.034(6) 0.005(6)
C35 0.080(7) 0.069(7) 0.076(7) 0.003(5) 0.036(6) -0.013(7)
C36 0.090(8) 0.064(7) 0.063(6) 0.009(6) 0.023(6) 0.003(6)
C37 0.094(8) 0.049(6) 0.088(8) 0.006(5) 0.046(7) -0.003(6)
C38 0.079(7) 0.059(6) 0.100(8) 0.002(6) 0.046(6) 0.007(6)
C39 0.093(8) 0.063(7) 0.084(7) -0.003(6) 0.038(7) 0.004(6)
C40 0.096(8) 0.079(8) 0.087(8) 0.009(6) 0.045(7) 0.004(7)
C41 0.091(8) 0.056(6) 0.073(7) 0.009(6) 0.025(6) -0.005(6)
C42 0.122(9) 0.074(8) 0.078(7) -0.019(7) 0.047(7) -0.019(7)
C43 0.111(8) 0.045(6) 0.095(8) -0.006(6) 0.045(7) 0.009(6)
C44 0.135(10) 0.079(8) 0.070(8) -0.006(7) 0.002(7) 0.003(7)
C45 0.164(11) 0.087(8) 0.077(8) -0.025(7) 0.044(7) 0.021(8)
C46 0.142(10) 0.078(8) 0.072(8) -0.023(7) 0.050(7) -0.004(7)
C47 0.196(13) 0.083(9) 0.085(9) -0.025(8) 0.054(9) 0.005(9)
C48 0.210(15) 0.097(9) 0.122(10) -0.071(8) 0.086(10) -0.033(9)
C49 0.203(15) 0.124(10) 0.096(10) -0.043(8) 0.085(11) -0.007(10)
C50 0.080(8) 0.061(6) 0.090(7) -0.021(6) 0.051(7) -0.010(5)
C51 0.068(7) 0.056(6) 0.123(9) -0.008(6) 0.044(7) 0.005(5)
C52 0.089(8) 0.109(9) 0.101(9) -0.048(7) 0.035(7) -0.015(7)
C53 0.092(10) 0.132(10) 0.128(10) -0.022(8) 0.057(9) 0.011(8)
C54 0.055(8) 0.100(8) 0.121(10) -0.023(7) 0.025(8) -0.005(6)
C55 0.234(16) 0.118(11) 0.170(12) -0.048(9) 0.140(12) -0.018(11)
C56 0.207(13) 0.117(10) 0.142(10) -0.030(8) 0.136(10) -0.010(9)
C57 0.173(14) 0.087(9) 0.144(13) -0.012(9) 0.083(11) -0.044(9)
C58 0.087(9) 0.130(11) 0.157(12) 0.048(9) 0.011(8) 0.006(9)
C59 0.063(8) 0.127(11) 0.143(11) 0.021(8) 0.013(8) 0.007(7)
C60 0.094(10) 0.119(10) 0.147(12) 0.037(9) 0.051(10) -0.016(8)
S1 0.383(11) 0.174(6) 0.264(7) -0.026(5) 0.136(8) -0.074(6)
S2 0.291(8) 0.209(6) 0.218(6) 0.036(5) 0.115(6) -0.012(6)
N200 0.323(16) 0.191(12) 0.227(9) 0.015(9) 0.166(10) -0.032(12)
C1A 0.374(16) 0.185(14) 0.297(17) -0.021(10) 0.115(18) -0.050(15)
C2A 0.365(18) 0.200(11) 0.210(14) -0.023(14) 0.144(11) -0.035(11)
O1 0.47(3) 0.174(12) 0.208(11) -0.034(9) 0.111(14) -0.073(14)
O2 0.281(18) 0.44(3) 0.46(3) 0.05(2) 0.143(17) -0.030(17)
O3 0.276(12) 0.37(3) 0.306(14) 0.074(19) 0.055(13) -0.040(13)
O4 0.242(12) 0.235(12) 0.213(12) 0.113(10) 0.131(10) 0.071(10)
F1A 0.366(12) 0.334(16) 0.357(16) -0.093(13) 0.130(11) -0.050(10)
F2A 0.447(17) 0.233(11) 0.291(11) 0.030(10) 0.121(12) -0.007(12)
F3A 0.357(14) 0.240(12) 0.281(10) -0.026(9) 0.106(10) -0.013(11)
F4A 0.340(12) 0.353(15) 0.288(11) 0.016(12) 0.140(10) 0.072(10)
F5A 0.336(12) 0.268(10) 0.370(15) -0.043(11) 0.212(10) -0.033(11)
F6A 0.405(16) 0.328(14) 0.301(11) 0.044(11) 0.224(12) 0.021(11)

loop_
_atom_type_symbol
_atom_type_description
_atom_type_scat_dispersion_real
_atom_type_scat_dispersion_imag
_atom_type_scat_source
C C 0.0181 0.0091 'International Tables Vol C Tables 4.2.6.8 and 6.1.1.4'
H H 0.0000 0.0000 'International Tables Vol C Tables 4.2.6.8 and 6.1.1.4'
N N 0.0311 0.0180 'International Tables Vol C Tables 4.2.6.8 and 6.1.1.4'
O O 0.0492 0.0322 'International Tables Vol C Tables 4.2.6.8 and 6.1.1.4'
F F 0.0727 0.0534 'International Tables Vol C Tables 4.2.6.8 and 6.1.1.4'
S S 0.3331 0.5567 'International Tables Vol C Tables 4.2.6.8 and 6.1.1.4'
Zn Zn -1.5491 0.6778 'International Tables Vol C Tables 4.2.6.8 and 6.1.1.4'

loop_
_geom_angle_atom_site_label_1
_geom_angle_atom_site_label_2
_geom_angle_atom_site_label_3
_geom_angle
_geom_angle_site_symmetry_1
_geom_angle_site_symmetry_3
N9 Zn1 N1 102.0(4) . .
N9 Zn1 N14 105.5(4) . .
N1 Zn1 N14 106.2(4) . .
N9 Zn1 N2 160.9(4) . .
N1 Zn1 N2 76.4(4) . .
N14 Zn1 N2 93.1(3) . .
N9 Zn1 N13 94.8(3) . 2_656
N1 Zn1 N13 162.3(4) . 2_656
N14 Zn1 N13 74.1(4) . 2_656
N2 Zn1 N13 85.9(3) . 2_656
N9 Zn1 N10 75.2(4) . .
N1 Zn1 N10 92.4(3) . .
N14 Zn1 N10 160.6(4) . .
N2 Zn1 N10 85.8(3) . .
N13 Zn1 N10 86.5(3) 2_656 .
N6 Zn2 N4 106.2(4) . .
N6 Zn2 N12 103.7(5) . .
N4 Zn2 N12 104.8(4) . .
N6 Zn2 N3 162.2(4) . .
N4 Zn2 N3 75.5(4) . .
N12 Zn2 N3 92.7(4) . .
N6 Zn2 N5 75.5(4) . 2_656
N4 Zn2 N5 94.9(3) . 2_656
N12 Zn2 N5 159.5(4) . 2_656
N3 Zn2 N5 86.7(3) . 2_656
N6 Zn2 N11 91.8(3) . .
N4 Zn2 N11 161.5(4) . .
N12 Zn2 N11 74.3(4) . .
N3 Zn2 N11 86.0(3) . .
N5 Zn2 N11 85.2(3) 2_656 .
C3 N1 C2 118.0(12) . .
C3 N1 Zn1 116.4(9) . .
C2 N1 Zn1 125.4(10) . .
C8 N2 C4 117.4(4) . .
C8 N2 Zn1 129.6(6) . .
C4 N2 Zn1 112.0(6) . .
C15 N3 C19 117.7(4) . .
C15 N3 Zn2 130.1(6) . .
C19 N3 Zn2 112.1(6) . .
C20 N4 C21 116.7(11) . .
C20 N4 Zn2 117.6(10) . .
C21 N4 Zn2 125.2(9) . .
C27 N5 C23 117.9(4) . .
C27 N5 Zn2 110.8(6) . 2_656
C23 N5 Zn2 130.9(6) . 2_656
C57 N6 C56 121.5(12) . .
C57 N6 Zn2 116.0(10) . .
C56 N6 Zn2 122.5(9) . .
C1 N7 C28 116.2(11) . .
C1 N7 C58 113.6(13) . .
C28 N7 C58 113.7(12) . .
C49 N8 C22 114.2(13) . .
C49 N8 C55 122.8(12) . .
C22 N8 C55 106.3(13) . .
C30 N9 C29 118.2(10) . .
C30 N9 Zn1 116.2(8) . .
C29 N9 Zn1 125.5(8) . .
C31 N10 C35 117.3(4) . .
C31 N10 Zn1 112.9(5) . .
C35 N10 Zn1 129.9(5) . .
C42 N11 C46 117.5(4) . .
C42 N11 Zn2 130.8(5) . .
C46 N11 Zn2 111.3(5) . .
C47 N12 C48 121.7(12) . .
C47 N12 Zn2 118.5(9) . .
C48 N12 Zn2 119.7(10) . .
C50 N13 C54 117.5(4) . .
C50 N13 Zn1 128.5(6) . 2_656
C54 N13 Zn1 113.9(6) . 2_656
C60 N14 C59 125.8(11) . .
C60 N14 Zn1 115.2(9) . .
C59 N14 Zn1 119.0(9) . .
N7 C1 C2 110.3(12) . .
N7 C1 H1A 109.6 . .
C2 C1 H1A 109.6 . .
N7 C1 H1B 109.6 . .
C2 C1 H1B 109.6 . .
H1A C1 H1B 108.1 . .
N1 C2 C1 107.4(11) . .
N1 C2 H2A 110.2 . .
C1 C2 H2A 110.2 . .
N1 C2 H2B 110.2 . .
C1 C2 H2B 110.2 . .
H2A C2 H2B 108.5 . .
N1 C3 C4 121.7(12) . .
N1 C3 H3 119.2 . .
C4 C3 H3 119.2 . .
N2 C4 C5 123.5(4) . .
N2 C4 C3 113.1(9) . .
C5 C4 C3 123.4(9) . .
C6 C5 C4 118.3(4) . .
C6 C5 H5 120.9 . .
C4 C5 H5 120.9 . .
C5 C6 C7 119.7(4) . .
C5 C6 H6 120.2 . .
C7 C6 H6 120.2 . .
C6 C7 C8 118.7(4) . .
C6 C7 C9 122.1(8) . .
C8 C7 C9 119.1(8) . .
N2 C8 C7 122.4(4) . .
N2 C8 H8 118.8 . .
C7 C8 H8 118.8 . .
C10 C9 C14 120.0 . .
C10 C9 C7 120.0(8) . .
C14 C9 C7 120.0(8) . .
C9 C10 C11 120.0 . .
C9 C10 H10 120.0 . .
C11 C10 H10 120.0 . .
C10 C11 C12 120.0 . .
C10 C11 C16 118.9(7) . .
C12 C11 C16 121.0(7) . .
C11 C12 C13 120.0 . .
C11 C12 H12 120.0 . .
C13 C12 H12 120.0 . .
C14 C13 C12 120.0 . .
C14 C13 C24 119.8(7) . .
C12 C13 C24 120.2(7) . .
C13 C14 C9 120.0 . .
C13 C14 H14 120.0 . .
C9 C14 H14 120.0 . .
N3 C15 C16 123.9(4) . .
N3 C15 H15 118.1 . .
C16 C15 H15 118.1 . .
C17 C16 C15 117.8(4) . .
C17 C16 C11 121.3(8) . .
C15 C16 C11 120.8(8) . .
C16 C17 C18 119.6(4) . .
C16 C17 H17 120.2 . .
C18 C17 H17 120.2 . .
C17 C18 C19 119.2(4) . .
C17 C18 H18 120.4 . .
C19 C18 H18 120.4 . .
N3 C19 C18 121.8(4) . .
N3 C19 C20 113.7(10) . .
C18 C19 C20 124.5(10) . .
N4 C20 C19 120.6(12) . .
N4 C20 H20 119.7 . .
C19 C20 H20 119.7 . .
N4 C21 C22 108.5(11) . .
N4 C21 H21A 110.0 . .
C22 C21 H21A 110.0 . .
N4 C21 H21B 110.0 . .
C22 C21 H21B 110.0 . .
H21A C21 H21B 108.4 . .
C21 C22 N8 111.0(10) . .
C21 C22 H22A 109.4 . .
N8 C22 H22A 109.4 . .
C21 C22 H22B 109.4 . .
N8 C22 H22B 109.4 . .
H22A C22 H22B 108.0 . .
N5 C23 C24 123.4(4) . .
N5 C23 H23 118.3 . .
C24 C23 H23 118.3 . .
C25 C24 C23 118.0(4) . .
C25 C24 C13 122.3(8) . .
C23 C24 C13 119.7(8) . .
C24 C25 C26 119.9(4) . .
C24 C25 H25 120.1 . .
C26 C25 H25 120.1 . .
C25 C26 C27 118.8(4) . .
C25 C26 H26 120.6 . .
C27 C26 H26 120.6 . .
N5 C27 C26 122.0(4) . .
N5 C27 C57 113.6(9) . 2_656
C26 C27 C57 124.4(10) . 2_656
N7 C28 C29 111.4(11) . .
N7 C28 H28A 109.3 . .
C29 C28 H28A 109.3 . .
N7 C28 H28B 109.3 . .
C29 C28 H28B 109.3 . .
H28A C28 H28B 108.0 . .
N9 C29 C28 103.8(11) . .
N9 C29 H29A 111.0 . .
C28 C29 H29A 111.0 . .
N9 C29 H29B 111.0 . .
C28 C29 H29B 111.0 . .
H29A C29 H29B 109.0 . .
N9 C30 C31 123.4(11) . .
N9 C30 H30 118.3 . .
C31 C30 H30 118.3 . .
N10 C31 C32 123.7(4) . .
N10 C31 C30 112.2(9) . .
C32 C31 C30 124.0(9) . .
C33 C32 C31 118.1(4) . .
C33 C32 H32 120.9 . .
C31 C32 H32 120.9 . .
C32 C33 C34 119.6(4) . .
C32 C33 H33 120.2 . .
C34 C33 H33 120.2 . .
C33 C34 C35 118.6(4) . .
C33 C34 C36 122.4(7) . .
C35 C34 C36 119.0(7) . .
N10 C35 C34 122.6(4) . .
N10 C35 H35 118.7 . .
C34 C35 H35 118.7 . .
C37 C36 C41 120.0 . .
C37 C36 C34 119.4(6) . .
C41 C36 C34 120.5(6) . .
C36 C37 C38 120.0 . .
C36 C37 H37 120.0 . .
C38 C37 H37 120.0 . .
C39 C38 C37 120.0 . .
C39 C38 C51 119.8(6) . .
C37 C38 C51 120.2(6) . .
C38 C39 C40 120.0 . .
C38 C39 H39 120.0 . .
C40 C39 H39 120.0 . .
C41 C40 C39 120.0 . .
C41 C40 C43 117.9(7) . .
C39 C40 C43 122.1(7) . .
C40 C41 C36 120.0 . .
C40 C41 H41 120.0 . .
C36 C41 H41 120.0 . .
N11 C42 C43 123.7(4) . .
N11 C42 H42 118.1 . .
C43 C42 H42 118.1 . .
C44 C43 C42 118.0(4) . .
C44 C43 C40 124.6(7) . .
C42 C43 C40 117.4(7) . .
C43 C44 C45 119.6(4) . .
C43 C44 H44 120.2 . .
C45 C44 H44 120.2 . .
C44 C45 C46 118.7(4) . .
C44 C45 H45 120.7 . .
C46 C45 H45 120.7 . .
N11 C46 C45 122.3(4) . .
N11 C46 C47 116.1(9) . .
C45 C46 C47 121.1(10) . .
N12 C47 C46 119.6(12) . .
N12 C47 H47 120.2 . .
C46 C47 H47 120.2 . .
C49 C48 N12 115.7(13) . .
C49 C48 H48A 108.4 . .
N12 C48 H48A 108.4 . .
C49 C48 H48B 108.4 . .
N12 C48 H48B 108.4 . .
H48A C48 H48B 107.4 . .
N8 C49 C48 108.3(12) . .
N8 C49 H49A 110.0 . .
C48 C49 H49A 110.0 . .
N8 C49 H49B 110.0 . .
C48 C49 H49B 110.0 . .
H49A C49 H49B 108.4 . .
N13 C50 C51 123.9(4) . .
N13 C50 H50 118.1 . .
C51 C50 H50 118.1 . .
C52 C51 C50 118.0(4) . .
C52 C51 C38 121.1(7) . .
C50 C51 C38 120.9(7) . .
C51 C52 C53 119.5(4) . .
C51 C52 H52 120.2 . .
C53 C52 H52 120.2 . .
C52 C53 C54 118.8(4) . .
C52 C53 H53 120.6 . .
C54 C53 H53 120.6 . .
N13 C54 C53 122.1(4) . .
N13 C54 C60 114.1(9) . 2_656
C53 C54 C60 123.7(9) . 2_656
C56 C55 N8 106.0(12) . .
C56 C55 H55A 110.5 . .
N8 C55 H55A 110.5 . .
C56 C55 H55B 110.5 . .
N8 C55 H55B 110.5 . .
H55A C55 H55B 108.7 . .
C55 C56 N6 105.8(10) . .
C55 C56 H56A 110.6 . .
N6 C56 H56A 110.6 . .
C55 C56 H56B 110.6 . .
N6 C56 H56B 110.6 . .
H56A C56 H56B 108.7 . .
N6 C57 C27 123.7(13) . 2_656
N6 C57 H57 118.1 . .
C27 C57 H57 118.1 2_656 .
N7 C58 C59 107.6(11) . .
N7 C58 H58A 110.2 . .
C59 C58 H58A 110.2 . .
N7 C58 H58B 110.2 . .
C59 C58 H58B 110.2 . .
H58A C58 H58B 108.5 . .
N14 C59 C58 110.8(11) . .
N14 C59 H59A 109.5 . .
C58 C59 H59A 109.5 . .
N14 C59 H59B 109.5 . .
C58 C59 H59B 109.5 . .
H59A C59 H59B 108.1 . .
N14 C60 C54 122.6(11) . 2_656
N14 C60 H60 118.7 . .
C54 C60 H60 118.7 2_656 .
O1 S1 O2 131.9(17) . .
O1 S1 N200 103.3(10) . .
O2 S1 N200 110.3(14) . .
O1 S1 C1A 102.4(12) . .
O2 S1 C1A 103.1(13) . .
N200 S1 C1A 102.1(10) . .
O4 S2 O3 113.6(11) . .
O4 S2 N200 127.2(10) . .
O3 S2 N200 104.3(12) . .
O4 S2 C2A 101.0(10) . .
O3 S2 C2A 101.2(12) . .
N200 S2 C2A 106.2(9) . .
S2 N200 S1 128.7(10) . .
F3A C1A F2A 104.3(17) . .
F3A C1A F1A 107.1(17) . .
F2A C1A F1A 107.6(19) . .
F3A C1A S1 116.1(15) . .
F2A C1A S1 106.7(14) . .
F1A C1A S1 114.3(15) . .
F5A C2A F6A 109.9(18) . .
F5A C2A F4A 110.1(19) . .
F6A C2A F4A 109.2(18) . .
F5A C2A S2 103.4(13) . .
F6A C2A S2 115.1(14) . .
F4A C2A S2 109.0(13) . .

loop_
_geom_bond_atom_site_label_1
_geom_bond_atom_site_label_2
_geom_bond_distance
_geom_bond_site_symmetry_2
Zn1 N9 2.097(9) .
Zn1 N1 2.123(11) .
Zn1 N14 2.166(9) .
Zn1 N2 2.230(7) .
Zn1 N13 2.259(6) 2_656
Zn1 N10 2.285(6) .
Zn2 N6 2.081(11) .
Zn2 N4 2.099(10) .
Zn2 N12 2.118(11) .
Zn2 N3 2.240(8) .
Zn2 N5 2.288(6) 2_656
Zn2 N11 2.290(6) .
N1 C3 1.205(14) .
N1 C2 1.450(14) .
N2 C8 1.345(4) .
N2 C4 1.348(4) .
N3 C15 1.343(4) .
N3 C19 1.346(4) .
N4 C20 1.225(15) .
N4 C21 1.481(15) .
N5 C27 1.341(4) .
N5 C23 1.347(4) .
N5 Zn2 2.288(6) 2_656
N6 C57 1.246(16) .
N6 C56 1.503(14) .
N7 C1 1.401(16) .
N7 C28 1.463(16) .
N7 C58 1.479(16) .
N8 C49 1.378(18) .
N8 C22 1.558(17) .
N8 C55 1.567(19) .
N9 C30 1.259(13) .
N9 C29 1.451(14) .
N10 C31 1.341(4) .
N10 C35 1.348(4) .
N11 C42 1.344(4) .
N11 C46 1.346(4) .
N12 C47 1.261(15) .
N12 C48 1.479(15) .
N13 C50 1.345(4) .
N13 C54 1.345(4) .
N13 Zn1 2.260(6) 2_656
N14 C60 1.274(15) .
N14 C59 1.414(15) .
C1 C2 1.532(18) .
C1 H1A 0.9900 .
C1 H1B 0.9900 .
C2 H2A 0.9900 .
C2 H2B 0.9900 .
C3 C4 1.521(15) .
C3 H3 0.9500 .
C4 C5 1.379(4) .
C5 C6 1.373(4) .
C5 H5 0.9500 .
C6 C7 1.381(4) .
C6 H6 0.9500 .
C7 C8 1.389(4) .
C7 C9 1.525(8) .
C8 H8 0.9500 .
C9 C10 1.3900 .
C9 C14 1.3900 .
C10 C11 1.3900 .
C10 H10 0.9500 .
C11 C12 1.3900 .
C11 C16 1.479(9) .
C12 C13 1.3900 .
C12 H12 0.9500 .
C13 C14 1.3900 .
C13 C24 1.504(9) .
C14 H14 0.9500 .
C15 C16 1.379(4) .
C15 H15 0.9500 .
C16 C17 1.377(4) .
C17 C18 1.378(4) .
C17 H17 0.9500 .
C18 C19 1.390(4) .
C18 H18 0.9500 .
C19 C20 1.482(16) .
C20 H20 0.9500 .
C21 C22 1.519(18) .
C21 H21A 0.9900 .
C21 H21B 0.9900 .
C22 H22A 0.9900 .
C22 H22B 0.9900 .
C23 C24 1.381(4) .
C23 H23 0.9500 .
C24 C25 1.374(4) .
C25 C26 1.381(4) .
C25 H25 0.9500 .
C26 C27 1.393(4) .
C26 H26 0.9500 .
C27 C57 1.446(17) 2_656
C28 C29 1.595(18) .
C28 H28A 0.9900 .
C28 H28B 0.9900 .
C29 H29A 0.9900 .
C29 H29B 0.9900 .
C30 C31 1.472(14) .
C30 H30 0.9500 .
C31 C32 1.382(4) .
C32 C33 1.373(4) .
C32 H32 0.9500 .
C33 C34 1.385(4) .
C33 H33 0.9500 .
C34 C35 1.386(4) .
C34 C36 1.517(8) .
C35 H35 0.9500 .
C36 C37 1.3900 .
C36 C41 1.3900 .
C37 C38 1.3900 .
C37 H37 0.9500 .
C38 C39 1.3900 .
C38 C51 1.508(8) .
C39 C40 1.3900 .
C39 H39 0.9500 .
C40 C41 1.3900 .
C40 C43 1.517(8) .
C41 H41 0.9500 .
C42 C43 1.382(4) .
C42 H42 0.9500 .
C43 C44 1.376(4) .
C44 C45 1.385(4) .
C44 H44 0.9500 .
C45 C46 1.388(4) .
C45 H45 0.9500 .
C46 C47 1.447(14) .
C47 H47 0.9500 .
C48 C49 1.414(19) .
C48 H48A 0.9900 .
C48 H48B 0.9900 .
C49 H49A 0.9900 .
C49 H49B 0.9900 .
C50 C51 1.378(4) .
C50 H50 0.9500 .
C51 C52 1.376(4) .
C52 C53 1.385(4) .
C52 H52 0.9500 .
C53 C54 1.391(4) .
C53 H53 0.9500 .
C54 C60 1.428(16) 2_656
C55 C56 1.501(18) .
C55 H55A 0.9900 .
C55 H55B 0.9900 .
C56 H56A 0.9900 .
C56 H56B 0.9900 .
C57 C27 1.446(17) 2_656
C57 H57 0.9500 .
C58 C59 1.519(17) .
C58 H58A 0.9900 .
C58 H58B 0.9900 .
C59 H59A 0.9900 .
C59 H59B 0.9900 .
C60 C54 1.428(16) 2_656
C60 H60 0.9500 .
S1 O1 1.403(11) .
S1 O2 1.431(11) .
S1 N200 1.654(11) .
S1 C1A 1.839(10) .
S2 O4 1.407(9) .
S2 O3 1.447(11) .
S2 N200 1.601(10) .
S2 C2A 1.824(9) .
C1A F3A 1.319(16) .
C1A F2A 1.326(17) .
C1A F1A 1.343(17) .
C2A F5A 1.264(16) .
C2A F6A 1.280(15) .
C2A F4A 1.350(16) .

loop_
_geom_torsion_atom_site_label_1
_geom_torsion_atom_site_label_2
_geom_torsion_atom_site_label_3
_geom_torsion_atom_site_label_4
_geom_torsion
_geom_torsion_site_symmetry_1
_geom_torsion_site_symmetry_4
C28 N7 C1 C2 80.5(13) . .
C58 N7 C1 C2 -144.8(11) . .
C3 N1 C2 C1 116.8(15) . .
Zn1 N1 C2 C1 -57.3(14) . .
N7 C1 C2 N1 55.2(15) . .
C2 N1 C3 C4 -175.0(11) . .
Zn1 N1 C3 C4 -0.3(17) . .
C8 N2 C4 C5 2.7(17) . .
Zn1 N2 C4 C5 172.6(10) . .
C8 N2 C4 C3 -176.8(9) . .
Zn1 N2 C4 C3 -6.9(12) . .
N1 C3 C4 N2 5.3(18) . .
N1 C3 C4 C5 -174.3(13) . .
N2 C4 C5 C6 0(2) . .
C3 C4 C5 C6 179.5(11) . .
C4 C5 C6 C7 -2.5(19) . .
C5 C6 C7 C8 2.2(16) . .
C5 C6 C7 C9 -178.8(10) . .
C4 N2 C8 C7 -3.0(14) . .
Zn1 N2 C8 C7 -170.9(7) . .
C6 C7 C8 N2 0.7(15) . .
C9 C7 C8 N2 -178.4(8) . .
C6 C7 C9 C10 21.3(11) . .
C8 C7 C9 C10 -159.6(7) . .
C6 C7 C9 C14 -158.4(8) . .
C8 C7 C9 C14 20.7(11) . .
C14 C9 C10 C11 0.0 . .
C7 C9 C10 C11 -179.7(7) . .
C9 C10 C11 C12 0.0 . .
C9 C10 C11 C16 -177.1(7) . .
C10 C11 C12 C13 0.0 . .
C16 C11 C12 C13 177.0(7) . .
C11 C12 C13 C14 0.0 . .
C11 C12 C13 C24 -179.3(7) . .
C12 C13 C14 C9 0.0 . .
C24 C13 C14 C9 179.3(7) . .
C10 C9 C14 C13 0.0 . .
C7 C9 C14 C13 179.7(7) . .
C19 N3 C15 C16 0.0(15) . .
Zn2 N3 C15 C16 -174.7(7) . .
N3 C15 C16 C17 -0.9(16) . .
N3 C15 C16 C11 179.1(8) . .
C10 C11 C16 C17 -153.0(9) . .
C12 C11 C16 C17 30.0(12) . .
C10 C11 C16 C15 27.0(11) . .
C12 C11 C16 C15 -150.0(8) . .
C15 C16 C17 C18 -0.5(18) . .
C11 C16 C17 C18 179.5(11) . .
C16 C17 C18 C19 3(2) . .
C15 N3 C19 C18 2.3(16) . .
Zn2 N3 C19 C18 177.9(10) . .
C15 N3 C19 C20 -179.3(10) . .
Zn2 N3 C19 C20 -3.7(12) . .
C17 C18 C19 N3 -4(2) . .
C17 C18 C19 C20 178.1(12) . .
C21 N4 C20 C19 179.3(11) . .
Zn2 N4 C20 C19 -8.1(17) . .
N3 C19 C20 N4 8.0(18) . .
C18 C19 C20 N4 -173.6(13) . .
C20 N4 C21 C22 110.5(14) . .
Zn2 N4 C21 C22 -61.5(14) . .
N4 C21 C22 N8 48.6(16) . .
C49 N8 C22 C21 -140.1(14) . .
C55 N8 C22 C21 81.2(13) . .
C27 N5 C23 C24 -0.6(15) . .
Zn2 N5 C23 C24 -172.6(7) 2_656 .
N5 C23 C24 C25 -0.5(15) . .
N5 C23 C24 C13 178.1(8) . .
C14 C13 C24 C25 25.9(12) . .
C12 C13 C24 C25 -154.8(8) . .
C14 C13 C24 C23 -152.7(7) . .
C12 C13 C24 C23 26.6(11) . .
C23 C24 C25 C26 0.9(16) . .
C13 C24 C25 C26 -177.7(10) . .
C24 C25 C26 C27 -0.2(17) . .
C23 N5 C27 C26 1.4(15) . .
Zn2 N5 C27 C26 174.9(9) 2_656 .
C23 N5 C27 C57 -178.0(10) . 2_656
Zn2 N5 C27 C57 -4.4(12) 2_656 2_656
C25 C26 C27 N5 -1.0(17) . .
C25 C26 C27 C57 178.3(12) . 2_656
C1 N7 C28 C29 -143.3(12) . .
C58 N7 C28 C29 82.0(12) . .
C30 N9 C29 C28 118.6(11) . .
Zn1 N9 C29 C28 -63.6(11) . .
N7 C28 C29 N9 54.2(13) . .
C29 N9 C30 C31 179.5(10) . .
Zn1 N9 C30 C31 1.4(14) . .
C35 N10 C31 C32 -2.5(14) . .
Zn1 N10 C31 C32 176.3(8) . .
C35 N10 C31 C30 179.9(8) . .
Zn1 N10 C31 C30 -1.3(10) . .
N9 C30 C31 N10 0.0(15) . .
N9 C30 C31 C32 -177.6(10) . .
N10 C31 C32 C33 3.3(16) . .
C30 C31 C32 C33 -179.4(9) . .
C31 C32 C33 C34 -3.4(15) . .
C32 C33 C34 C35 3.0(14) . .
C32 C33 C34 C36 -178.1(8) . .
C31 N10 C35 C34 2.0(13) . .
Zn1 N10 C35 C34 -176.5(6) . .
C33 C34 C35 N10 -2.3(13) . .
C36 C34 C35 N10 178.8(7) . .
C33 C34 C36 C37 28.9(10) . .
C35 C34 C36 C37 -152.3(7) . .
C33 C34 C36 C41 -154.2(7) . .
C35 C34 C36 C41 24.6(10) . .
C41 C36 C37 C38 0.0 . .
C34 C36 C37 C38 176.9(6) . .
C36 C37 C38 C39 0.0 . .
C36 C37 C38 C51 -177.8(7) . .
C37 C38 C39 C40 0.0 . .
C51 C38 C39 C40 177.8(7) . .
C38 C39 C40 C41 0.0 . .
C38 C39 C40 C43 -180.0(7) . .
C39 C40 C41 C36 0.0 . .
C43 C40 C41 C36 180.0(7) . .
C37 C36 C41 C40 0.0 . .
C34 C36 C41 C40 -176.9(6) . .
C46 N11 C42 C43 -2.4(16) . .
Zn2 N11 C42 C43 -174.8(8) . .
N11 C42 C43 C44 1.7(17) . .
N11 C42 C43 C40 -176.5(9) . .
C41 C40 C43 C44 29.1(13) . .
C39 C40 C43 C44 -150.9(10) . .
C41 C40 C43 C42 -152.8(8) . .
C39 C40 C43 C42 27.2(11) . .
C42 C43 C44 C45 2.9(18) . .
C40 C43 C44 C45 -179.0(10) . .
C43 C44 C45 C46 -6.6(19) . .
C42 N11 C46 C45 -1.6(17) . .
Zn2 N11 C46 C45 172.2(10) . .
C42 N11 C46 C47 -173.2(10) . .
Zn2 N11 C46 C47 0.6(13) . .
C44 C45 C46 N11 6.1(19) . .
C44 C45 C46 C47 177.3(12) . .
C48 N12 C47 C46 -171.9(12) . .
Zn2 N12 C47 C46 4.3(18) . .
N11 C46 C47 N12 -3.2(19) . .
C45 C46 C47 N12 -174.9(13) . .
C47 N12 C48 C49 116.1(17) . .
Zn2 N12 C48 C49 -60.1(16) . .
C22 N8 C49 C48 91.1(14) . .
C55 N8 C49 C48 -138.0(13) . .
N12 C48 C49 N8 50.9(18) . .
C54 N13 C50 C51 1.9(14) . .
Zn1 N13 C50 C51 -174.5(7) 2_656 .
N13 C50 C51 C52 0.2(15) . .
N13 C50 C51 C38 178.6(8) . .
C39 C38 C51 C52 25.8(12) . .
C37 C38 C51 C52 -156.4(8) . .
C39 C38 C51 C50 -152.6(7) . .
C37 C38 C51 C50 25.2(11) . .
C50 C51 C52 C53 -2.7(16) . .
C38 C51 C52 C53 178.9(10) . .
C51 C52 C53 C54 3.0(19) . .
C50 N13 C54 C53 -1.5(16) . .
Zn1 N13 C54 C53 175.4(10) 2_656 .
C50 N13 C54 C60 -179.5(10) . 2_656
Zn1 N13 C54 C60 -2.6(13) 2_656 2_656
C52 C53 C54 N13 -0.9(19) . .
C52 C53 C54 C60 176.9(12) . 2_656
C49 N8 C55 C56 78.8(15) . .
C22 N8 C55 C56 -147.0(11) . .
N8 C55 C56 N6 65.5(15) . .
C57 N6 C56 C55 114.8(15) . .
Zn2 N6 C56 C55 -65.7(15) . .
C56 N6 C57 C27 -175.9(12) . 2_656
Zn2 N6 C57 C27 4.5(18) . 2_656
C1 N7 C58 C59 82.4(13) . .
C28 N7 C58 C59 -141.8(12) . .
C60 N14 C59 C58 112.2(15) . .
Zn1 N14 C59 C58 -64.7(14) . .
N7 C58 C59 N14 60.8(16) . .
C59 N14 C60 C54 -177.5(12) . 2_656
Zn1 N14 C60 C54 -0.5(18) . 2_656
O4 S2 N200 S1 23(2) . .
O3 S2 N200 S1 158.9(16) . .
C2A S2 N200 S1 -94.6(16) . .
O1 S1 N200 S2 155.7(15) . .
O2 S1 N200 S2 11(2) . .
C1A S1 N200 S2 -98.3(16) . .
O1 S1 C1A F3A -63(2) . .
O2 S1 C1A F3A 76(2) . .
N200 S1 C1A F3A -169.7(17) . .
O1 S1 C1A F2A -178.7(17) . .
O2 S1 C1A F2A -40(2) . .
N200 S1 C1A F2A 74.6(17) . .
O1 S1 C1A F1A 62(2) . .
O2 S1 C1A F1A -159(2) . .
N200 S1 C1A F1A -44.3(19) . .
O4 S2 C2A F5A 147.9(16) . .
O3 S2 C2A F5A 30.9(18) . .
N200 S2 C2A F5A -77.8(16) . .
O4 S2 C2A F6A 28(2) . .
O3 S2 C2A F6A -89(2) . .
N200 S2 C2A F6A 162.4(17) . .
O4 S2 C2A F4A -95.0(16) . .
O3 S2 C2A F4A 148.0(17) . .
N200 S2 C2A F4A 39.3(18) . .

loop_
_platon_squeeze_void_nr
_platon_squeeze_void_average_x
_platon_squeeze_void_average_y
_platon_squeeze_void_average_z
_platon_squeeze_void_volume
_platon_squeeze_void_count_electrons
_platon_squeeze_void_content
1 0.297 -0.039 0.282 11037 4380 ' '
2 0.000 0.166 0.250 125 47 ' '
3 0.500 0.334 0.750 125 45 ' '
4 0.500 0.666 0.250 125 47 ' '
5 0.000 0.834 0.750 125 45 ' '
